data_1573478
loop_
_publ_author_name
'Patyk-Ka&#x17a;mierczak, Ewa'
'Szyma&#x144;ska, Kornelia'
'Ka&#x17a;mierczak, Micha&#x142;'

_publ_section_title
;
 Managing negative linear compressibility and thermal expansion through
 steric hindrance: a case study of 1,2-bis(4'-pyridyl)ethane cocrystals.
;
_journal_issue 1
_journal_name_full IUCrJ
_journal_paper_doi 10.1107/S2052252524011734
_journal_volume 12
_journal_year 2025
_chemical_formula_moiety 'C12 H12 N2, C4 H4 O4'
_chemical_formula_sum 'C16 H16 N2 O4'
_chemical_formula_weight 300.31
_chemical_name_systematic '1,2-bis(4-Pyridyl)ethane fumaric acid'
_space_group_crystal_system monoclinic
_space_group_IT_number 15
_space_group_name_Hall '-I 2ya'
_space_group_name_H-M_alt 'I 1 2/a 1'
_atom_sites_solution_hydrogens difmap
_atom_sites_solution_primary dual
_audit_creation_date 2023-10-19
_audit_creation_method
;
Olex2 1.5
(compiled 2023.08.24 svn.re1ec1418 for OlexSys, GUI svn.r6817)
;
_cell_angle_alpha 90
_cell_angle_beta 110.024(3)
_cell_angle_gamma 90
_cell_formula_units_Z 4
_cell_length_a 16.6728(5)
_cell_length_b 4.73880(10)
_cell_length_c 19.6680(6)
_cell_measurement_reflns_used 1742
_cell_measurement_temperature 130.0(3)
_cell_measurement_theta_max 72.2960
_cell_measurement_theta_min 4.7580
_cell_volume 1460.01(8)
_computing_cell_refinement 'CrysAlisPro 1.171.41.93a (Rigaku OD, 2020)'
_computing_data_collection 'CrysAlisPro 1.171.41.93a (Rigaku OD, 2020)'
_computing_data_reduction 'CrysAlisPro 1.171.41.93a (Rigaku OD, 2020)'
_computing_molecular_graphics 'Olex2 1.5 (Dolomanov et al., 2009)'
_computing_publication_material 'Olex2 1.5 (Dolomanov et al., 2009)'
_computing_structure_refinement 'SHELXL 2014/7 (Sheldrick, 2015)'
_computing_structure_solution 'SHELXT 2014/4 (Sheldrick, 2014)'
_diffrn_ambient_environment N~2~
_diffrn_ambient_temperature 130.0(3)
_diffrn_detector 'CCD plate'
_diffrn_detector_area_resol_mean 10.5384
_diffrn_detector_type Atlas
_diffrn_measured_fraction_theta_full 0.998
_diffrn_measured_fraction_theta_max 0.975
_diffrn_measurement_details
;
List of Runs (angles in degrees, time in seconds):

  # Type    Start    End  Width  t~exp~   \w     \q     \k     \f   Frames
--------------------------------------------------------------------------
  1  \w     61.00  94.00   1.00    2.00    --   40.98-125.00 120.00   33
  2  \w    -27.00  50.00   1.00    2.00    --   40.98 -57.00  60.00   77
  3  \w    -38.00  25.00   1.00    2.00    --   40.98 -19.00 120.00   63
  4  \w    -22.00  20.00   1.00    2.00    --   40.98 -37.00   0.00   42
  5  \w     84.00 156.00   1.00    3.00    --  103.83 111.00 120.00   72
  6  \w     32.00  63.00   1.00    3.00    --  103.83 -61.00  90.00   31
  7  \w     32.00  64.00   1.00    3.00    --  103.83 -61.00-120.00   32
  8  \w     22.00  90.00   1.00    3.00    --  103.83 -94.00-180.00   68
  9  \w     27.00 106.00   1.00    3.00    --  103.83 -94.00  90.00   79
 10  \w     54.00 108.00   1.00    3.00    --  103.83-111.00  60.00   54
 11  \w     87.00 158.00   1.00    3.00    --  103.83  77.00  30.00   71
 12  \w    114.00 141.00   1.00    3.00    --  103.83  77.00 -60.00   27
 13  \w     93.00 139.00   1.00    3.00    --  103.83  77.00 120.00   46
;
_diffrn_measurement_device 'four-circle diffractometer'
_diffrn_measurement_device_type 'SuperNova, Single source at offset/far, Atlas'
_diffrn_measurement_method '\w scans'
_diffrn_orient_matrix_type 'CrysAlisPro convention (1999,Acta A55,543-557)'
_diffrn_orient_matrix_UB_11 0.0887156000
_diffrn_orient_matrix_UB_12 -0.0024665000
_diffrn_orient_matrix_UB_13 0.0595209000
_diffrn_orient_matrix_UB_21 0.0072157000
_diffrn_orient_matrix_UB_22 -0.3194061000
_diffrn_orient_matrix_UB_23 -0.0113413000
_diffrn_orient_matrix_UB_31 0.0418110000
_diffrn_orient_matrix_UB_32 0.0606942000
_diffrn_orient_matrix_UB_33 -0.0572453000
_diffrn_radiation_monochromator mirror
_diffrn_radiation_probe x-ray
_diffrn_radiation_type 'Cu K\a'
_diffrn_radiation_wavelength 1.54184
_diffrn_reflns_av_R_equivalents 0.0216
_diffrn_reflns_av_unetI/netI 0.0234
_diffrn_reflns_Laue_measured_fraction_full 0.998
_diffrn_reflns_Laue_measured_fraction_max 0.975
_diffrn_reflns_limit_h_max 20
_diffrn_reflns_limit_h_min -19
_diffrn_reflns_limit_k_max 5
_diffrn_reflns_limit_k_min -5
_diffrn_reflns_limit_l_max 21
_diffrn_reflns_limit_l_min -23
_diffrn_reflns_number 2783
_diffrn_reflns_point_group_measured_fraction_full 0.998
_diffrn_reflns_point_group_measured_fraction_max 0.975
_diffrn_reflns_theta_full 67.684
_diffrn_reflns_theta_max 72.423
_diffrn_reflns_theta_min 4.786
_diffrn_source 'micro-focus sealed X-ray tube'
_diffrn_source_type 'SuperNova (Cu) X-ray Source'
_exptl_absorpt_coefficient_mu 0.825
_exptl_absorpt_correction_T_max 1.000
_exptl_absorpt_correction_T_min 0.699
_exptl_absorpt_correction_type gaussian
_exptl_absorpt_process_details
;
CrysAlisPro 1.171.41.93a (Rigaku Oxford Diffraction, 2020)
Numerical absorption correction based on gaussian integration over
a multifaceted crystal model
Empirical absorption correction using spherical harmonics,
implemented in SCALE3 ABSPACK scaling algorithm.
;
_exptl_crystal_colour colourless
_exptl_crystal_colour_primary colourless
_exptl_crystal_density_diffrn 1.366
_exptl_crystal_description plate
_exptl_crystal_F_000 632
_exptl_crystal_size_max 0.25
_exptl_crystal_size_mid 0.15
_exptl_crystal_size_min 0.04
_refine_diff_density_max 0.167
_refine_diff_density_min -0.238
_refine_diff_density_rms 0.052
_refine_ls_extinction_method none
_refine_ls_goodness_of_fit_ref 1.036
_refine_ls_hydrogen_treatment refall
_refine_ls_matrix_type full
_refine_ls_number_parameters 132
_refine_ls_number_reflns 1415
_refine_ls_number_restraints 0
_refine_ls_restrained_S_all 1.036
_refine_ls_R_factor_all 0.0422
_refine_ls_R_factor_gt 0.0351
_refine_ls_shift/su_max 0.000
_refine_ls_shift/su_mean 0.000
_refine_ls_structure_factor_coef Fsqd
_refine_ls_weighting_details 'w=1/[\s^2^(Fo^2^)+(0.0535P)^2^+0.6041P] where P=(Fo^2^+2Fc^2^)/3'
_refine_ls_weighting_scheme calc
_refine_ls_wR_factor_gt 0.0895
_refine_ls_wR_factor_ref 0.0967
_reflns_Friedel_coverage 0.000
_reflns_number_gt 1211
_reflns_number_total 1415
_reflns_threshold_expression 'I > 2\s(I)'
_cod_data_source_file yc5049.cif
_cod_data_source_block etyfum_130k
_cod_original_cell_volume 1460.01(7)
_cod_database_code 1573478
_shelx_shelxl_version_number 2014/7
_chemical_oxdiff_formula 'C4O4H4, N2C12H12'
_shelx_space_group_comment
;
The symmetry employed for this shelxl refinement is uniquely defined
by the following loop, which should always be used as a source of
symmetry information in preference to the above space-group names.
They are only intended as comments.
;
_shelx_estimated_absorpt_t_max 0.968
_shelx_estimated_absorpt_t_min 0.820
_olex2_refinement_description
;
;
_ins_header
;
TITL ETYFUM_130K in I2/a 
REM I2/a (#15 in standard setting)
CELL 1.54184  16.672778   4.738759  19.668014  90.0000 110.0237  90.0000
ZERR    4.00   0.000536   0.000140   0.000558   0.0000   0.0034   0.0000
LATT  2
SYMM -x+1/2, y,-z 
SFAC C H N O
UNIT 64.00 64.00 8.00 16.00
REM  CrysAlisPro recorded range (K): Min=129.8; max=130.2; aver:130.0
TEMP -143
SIZE 0.04 0.15 0.25
TREF
HKLF 4
END
;
_olex2_submission_special_instructions 'No special instructions were received'
_oxdiff_exptl_absorpt_empirical_details
;
Empirical correction (ABSPACK) includes:
- Absorption correction using spherical harmonics
- Frame scaling
;
_oxdiff_exptl_absorpt_empirical_full_max 1.452
_oxdiff_exptl_absorpt_empirical_full_min 0.776

loop_
_space_group_symop_operation_xyz
'x, y, z'
'-x+1/2, y, -z'
'x+1/2, y+1/2, z+1/2'
'-x+1, y+1/2, -z+1/2'
'-x, -y, -z'
'x-1/2, -y, z'
'-x+1/2, -y+1/2, -z+1/2'
'x, -y+1/2, z+1/2'

loop_
_atom_site_label
_atom_site_type_symbol
_atom_site_fract_x
_atom_site_fract_y
_atom_site_fract_z
_atom_site_U_iso_or_equiv
_atom_site_adp_type
_atom_site_occupancy
_atom_site_site_symmetry_order
_atom_site_calc_flag
_atom_site_refinement_flags_posn
_atom_site_refinement_flags_adp
_atom_site_refinement_flags_occupancy
_atom_site_disorder_assembly
_atom_site_disorder_group
C1 C 0.15940(8) 0.4021(3) 0.41404(7) 0.0246(3) Uani 1 1 d . . . . .
H1 H 0.2200(10) 0.458(3) 0.4299(8) 0.027(4) Uiso 1 1 d . . . . .
C2 C 0.13110(8) 0.2029(3) 0.45222(7) 0.0248(3) Uani 1 1 d . . . . .
H2 H 0.1719(10) 0.115(3) 0.4955(8) 0.027(4) Uiso 1 1 d . . . . .
C3 C 0.04532(8) 0.1273(3) 0.42815(6) 0.0211(3) Uani 1 1 d . . . . .
C4 C -0.00858(8) 0.2573(3) 0.36589(7) 0.0234(3) Uani 1 1 d . . . . .
H4 H -0.0695(10) 0.216(4) 0.3474(8) 0.028(4) Uiso 1 1 d . . . . .
C5 C 0.02448(8) 0.4536(3) 0.33049(7) 0.0230(3) Uani 1 1 d . . . . .
H5 H -0.0129(9) 0.545(3) 0.2863(8) 0.023(4) Uiso 1 1 d . . . . .
C6 C 0.01167(9) -0.0770(3) 0.47037(7) 0.0240(3) Uani 1 1 d . . . . .
H6A H -0.0405(10) -0.170(4) 0.4375(8) 0.028(4) Uiso 1 1 d . . . . .
H6B H 0.0566(11) -0.218(4) 0.4942(9) 0.036(4) Uiso 1 1 d . . . . .
N1 N 0.10727(7) 0.5256(2) 0.35408(6) 0.0224(3) Uani 1 1 d . . . . .
C7 C 0.24201(8) 0.9757(3) 0.32043(7) 0.0218(3) Uani 1 1 d . . . . .
C8 C 0.27274(8) 1.1999(3) 0.28204(7) 0.0233(3) Uani 1 1 d . . . . .
H8 H 0.3293(11) 1.270(4) 0.3076(9) 0.034(4) Uiso 1 1 d . . . . .
O1 O 0.16362(5) 0.8931(2) 0.28613(5) 0.0264(3) Uani 1 1 d . . . . .
H1A H 0.1425(12) 0.741(5) 0.3167(11) 0.062(6) Uiso 1 1 d . . . . .
O2 O 0.28801(6) 0.8831(2) 0.37871(5) 0.0287(3) Uani 1 1 d . . . . .

loop_
_atom_site_aniso_label
_atom_site_aniso_U_11
_atom_site_aniso_U_22
_atom_site_aniso_U_33
_atom_site_aniso_U_23
_atom_site_aniso_U_13
_atom_site_aniso_U_12
C1 0.0186(6) 0.0277(7) 0.0268(6) 0.0014(5) 0.0069(5) -0.0023(5)
C2 0.0240(6) 0.0262(7) 0.0232(6) 0.0029(5) 0.0067(5) 0.0001(5)
C3 0.0249(6) 0.0188(6) 0.0224(6) -0.0020(5) 0.0118(5) -0.0014(5)
C4 0.0200(6) 0.0237(7) 0.0265(6) -0.0012(5) 0.0082(5) -0.0025(5)
C5 0.0218(6) 0.0236(7) 0.0228(6) 0.0017(5) 0.0067(5) -0.0011(5)
C6 0.0268(7) 0.0204(7) 0.0270(7) 0.0005(5) 0.0122(5) -0.0021(5)
N1 0.0219(5) 0.0224(6) 0.0238(5) 0.0003(4) 0.0091(4) -0.0023(4)
C7 0.0198(6) 0.0224(7) 0.0231(6) 0.0001(5) 0.0073(5) -0.0007(5)
C8 0.0190(6) 0.0235(7) 0.0267(6) 0.0000(5) 0.0069(5) -0.0037(5)
O1 0.0205(5) 0.0292(5) 0.0269(5) 0.0071(4) 0.0048(4) -0.0058(4)
O2 0.0241(5) 0.0330(6) 0.0256(5) 0.0067(4) 0.0042(4) -0.0022(4)

loop_
_atom_type_symbol
_atom_type_description
_atom_type_scat_dispersion_real
_atom_type_scat_dispersion_imag
_atom_type_scat_source
C C 0.0181 0.0091 'International Tables Vol C Tables 4.2.6.8 and 6.1.1.4'
H H 0.0000 0.0000 'International Tables Vol C Tables 4.2.6.8 and 6.1.1.4'
N N 0.0311 0.0180 'International Tables Vol C Tables 4.2.6.8 and 6.1.1.4'
O O 0.0492 0.0322 'International Tables Vol C Tables 4.2.6.8 and 6.1.1.4'

loop_
_exptl_crystal_face_index_h
_exptl_crystal_face_index_k
_exptl_crystal_face_index_l
_exptl_crystal_face_perp_dist
6 -2 -10 0.1092
-6 -3 7 0.0745
-5 1 7 0.1253
5 2 -7 0.0638
7 1 -12 0.0921
8 0 5 0.0115
-9 -1 11 0.1123
-7 0 -6 0.0263

loop_
_geom_angle_atom_site_label_1
_geom_angle_atom_site_label_2
_geom_angle_atom_site_label_3
_geom_angle
_geom_angle_site_symmetry_1
_geom_angle_site_symmetry_3
_geom_angle_publ_flag
C2 C1 H1 121.0(9) . . ?
N1 C1 H1 116.6(9) . . ?
N1 C1 C2 122.48(12) . . ?
C1 C2 H2 119.7(9) . . ?
C1 C2 C3 119.49(12) . . ?
C3 C2 H2 120.8(9) . . ?
C2 C3 C6 120.83(12) . . ?
C4 C3 C2 117.70(12) . . ?
C4 C3 C6 121.39(11) . . ?
C3 C4 H4 121.2(9) . . ?
C5 C4 C3 119.48(12) . . ?
C5 C4 H4 119.3(9) . . ?
C4 C5 H5 120.1(9) . . ?
N1 C5 C4 122.47(12) . . ?
N1 C5 H5 117.4(9) . . ?
C3 C6 C6 110.66(14) . 5_556 ?
C3 C6 H6A 109.7(9) . . ?
C3 C6 H6B 109.3(10) . . ?
C6 C6 H6A 108.2(9) 5_556 . ?
C6 C6 H6B 107.9(10) 5_556 . ?
H6A C6 H6B 111.1(14) . . ?
C1 N1 C5 118.38(11) . . ?
C1 N1 H1A 119.2(7) . . ?
C5 N1 H1A 122.4(7) . . ?
O1 C7 C8 114.05(11) . . ?
O2 C7 C8 121.09(11) . . ?
O2 C7 O1 124.86(12) . . ?
C7 C8 H8 115.3(10) . . ?
C8 C8 C7 123.79(15) 7_575 . ?
C8 C8 H8 120.9(10) 7_575 . ?
C7 O1 H1A 112.0(10) . . ?

loop_
_geom_bond_atom_site_label_1
_geom_bond_atom_site_label_2
_geom_bond_distance
_geom_bond_site_symmetry_2
_geom_bond_publ_flag
C1 H1 0.987(16) . ?
C1 C2 1.3859(19) . ?
C1 N1 1.3366(17) . ?
C2 H2 0.982(16) . ?
C2 C3 1.3908(18) . ?
C3 C4 1.3904(18) . ?
C3 C6 1.5036(18) . ?
C4 H4 0.974(15) . ?
C4 C5 1.3843(18) . ?
C5 H5 0.981(15) . ?
C5 N1 1.3410(16) . ?
C6 C6 1.534(3) 5_556 ?
C6 H6A 0.992(16) . ?
C6 H6B 0.993(18) . ?
N1 H1A 1.49(2) . ?
C7 C8 1.4919(19) . ?
C7 O1 1.3086(15) . ?
C7 O2 1.2218(16) . ?
C8 C8 1.317(3) 7_575 ?
C8 H8 0.964(17) . ?
O1 H1A 1.07(2) . ?

loop_
_geom_torsion_atom_site_label_1
_geom_torsion_atom_site_label_2
_geom_torsion_atom_site_label_3
_geom_torsion_atom_site_label_4
_geom_torsion
_geom_torsion_site_symmetry_1
_geom_torsion_site_symmetry_2
_geom_torsion_site_symmetry_3
_geom_torsion_site_symmetry_4
_geom_torsion_publ_flag
C1 C2 C3 C4 0.10(19) . . . . ?
C1 C2 C3 C6 -176.85(12) . . . . ?
C2 C1 N1 C5 0.3(2) . . . . ?
C2 C3 C4 C5 0.19(19) . . . . ?
C2 C3 C6 C6 85.49(18) . . . 5_556 ?
C3 C4 C5 N1 -0.3(2) . . . . ?
C4 C3 C6 C6 -91.34(17) . . . 5_556 ?
C4 C5 N1 C1 0.03(19) . . . . ?
C6 C3 C4 C5 177.12(12) . . . . ?
N1 C1 C2 C3 -0.4(2) . . . . ?
O1 C7 C8 C8 -2.7(2) . . . 7_575 ?
O2 C7 C8 C8 177.36(17) . . . 7_575 ?

loop_
_exptl_oxdiff_crystal_face_indexfrac_h
_exptl_oxdiff_crystal_face_indexfrac_k
_exptl_oxdiff_crystal_face_indexfrac_l
_exptl_oxdiff_crystal_face_x
_exptl_oxdiff_crystal_face_y
_exptl_oxdiff_crystal_face_z
6.2004 -1.5826 -10.1588 -0.0507 0.6654 0.7447
-5.5584 -2.8641 6.5209 -0.0979 0.8007 -0.7795
-4.7714 1.4085 7.4011 0.0137 -0.5682 -0.5377
5.1960 2.4193 -6.7509 0.0532 -0.6587 0.7505
6.9661 0.5977 -11.6914 -0.0794 -0.0080 0.9968
7.5909 -0.2659 5.4235 0.9969 0.0782 -0.0092
-8.5414 -0.5395 10.5069 -0.1310 -0.0085 -0.9913
-7.0976 0.3014 -6.1149 -0.9944 -0.0781 0.0716
